data_7134874
loop_
_publ_author_name
'Guo, Jing'
'Yan, Maying'
'Xiao, Lei'
'Li, Jiajie'
'Qu, Zheng-Wang'
'Grimme, Stefan'
'Stephan, Douglas W.'

_publ_section_title
;
 C(sp<sup>3</sup>)-H functionalization of <i>N</i>-protected
 dialkylpyrrole derivatives with azodicarboxylates.
;
_journal_issue 72
_journal_name_full 'Chemical communications (Cambridge, England)'
_journal_page_first 13659
_journal_page_last 13662
_journal_paper_doi 10.1039/d5cc03254g
_journal_volume 61
_journal_year 2025
_chemical_formula_moiety 'C29 H29 N3 O4'
_chemical_formula_sum 'C29 H29 N3 O4'
_chemical_formula_weight 483.55
_space_group_crystal_system triclinic
_space_group_IT_number 2
_space_group_name_Hall '-P 1'
_space_group_name_H-M_alt 'P -1'
_atom_sites_solution_hydrogens geom
_atom_sites_solution_primary dual
_audit_creation_date 2024-09-26
_audit_creation_method
;
Olex2 1.2
(compiled 2018.05.29 svn.r3508 for OlexSys, GUI svn.r5506)
;
_audit_update_record
;
2025-03-27 deposited with the CCDC.	2025-07-30 downloaded from the CCDC.
;
_cell_angle_alpha 101.995(12)
_cell_angle_beta 91.679(11)
_cell_angle_gamma 102.730(10)
_cell_formula_units_Z 2
_cell_length_a 5.7514(8)
_cell_length_b 10.0954(16)
_cell_length_c 22.139(4)
_cell_measurement_reflns_used 3167
_cell_measurement_temperature 150(2)
_cell_measurement_theta_max 68.18
_cell_measurement_theta_min 4.10
_cell_volume 1222.7(3)
_computing_cell_refinement 'SAINT V8.40B (?, 2016)'
_computing_data_reduction 'SAINT V8.40B (?, 2016)'
_computing_molecular_graphics 'Olex2 (Dolomanov et al., 2009)'
_computing_publication_material 'Olex2 (Dolomanov et al., 2009)'
_computing_structure_refinement 'XL (Sheldrick, 2008)'
_computing_structure_solution 'XT (Sheldrick, 2015)'
_diffrn_ambient_temperature 150.0
_diffrn_measured_fraction_theta_full 0.998
_diffrn_measured_fraction_theta_max 0.996
_diffrn_measurement_device_type 'Bruker APEX-II CCD'
_diffrn_measurement_method '\f and \w scans'
_diffrn_radiation_type CuK\a
_diffrn_radiation_wavelength 1.54178
_diffrn_reflns_av_R_equivalents 0.1264
_diffrn_reflns_av_unetI/netI 0.0982
_diffrn_reflns_Laue_measured_fraction_full 0.998
_diffrn_reflns_Laue_measured_fraction_max 0.996
_diffrn_reflns_limit_h_max 6
_diffrn_reflns_limit_h_min -6
_diffrn_reflns_limit_k_max 12
_diffrn_reflns_limit_k_min -12
_diffrn_reflns_limit_l_max 26
_diffrn_reflns_limit_l_min -26
_diffrn_reflns_number 18548
_diffrn_reflns_point_group_measured_fraction_full 0.998
_diffrn_reflns_point_group_measured_fraction_max 0.996
_diffrn_reflns_theta_full 67.679
_diffrn_reflns_theta_max 68.257
_diffrn_reflns_theta_min 2.046
_diffrn_standards_number 0
_exptl_absorpt_coefficient_mu 0.713
_exptl_absorpt_correction_T_max 0.7531
_exptl_absorpt_correction_T_min 0.5111
_exptl_absorpt_correction_type none
_exptl_absorpt_process_details
;
SADABS-2016/2 (Bruker,2016/2) was used for absorption correction.
wR2(int) was 0.1628 before and 0.1031 after correction.
The Ratio of minimum to maximum transmission is 0.6787.
The \l/2 correction factor is Not present.
;
_exptl_crystal_colour 'clear light colourless'
_exptl_crystal_colour_lustre clear
_exptl_crystal_colour_modifier light
_exptl_crystal_colour_primary colourless
_exptl_crystal_density_diffrn 1.313
_exptl_crystal_description needle
_exptl_crystal_F_000 512
_exptl_crystal_size_max 0.28
_exptl_crystal_size_mid 0.045
_exptl_crystal_size_min 0.03
_refine_diff_density_max 0.335
_refine_diff_density_min -0.398
_refine_diff_density_rms 0.079
_refine_ls_extinction_method none
_refine_ls_goodness_of_fit_ref 1.051
_refine_ls_hydrogen_treatment constr
_refine_ls_matrix_type full
_refine_ls_number_parameters 326
_refine_ls_number_reflns 4459
_refine_ls_number_restraints 0
_refine_ls_restrained_S_all 1.051
_refine_ls_R_factor_all 0.0956
_refine_ls_R_factor_gt 0.0698
_refine_ls_shift/su_max 0.000
_refine_ls_shift/su_mean 0.000
_refine_ls_structure_factor_coef Fsqd
_refine_ls_weighting_details 'w=1/[\s^2^(Fo^2^)+(0.0971P)^2^] where P=(Fo^2^+2Fc^2^)/3'
_refine_ls_weighting_scheme calc
_refine_ls_wR_factor_gt 0.1762
_refine_ls_wR_factor_ref 0.1956
_reflns_Friedel_coverage 0.000
_reflns_number_gt 3005
_reflns_number_total 4459
_reflns_threshold_expression 'I > 2\s(I)'
_cod_data_source_file d5cc03254g2.cif
_cod_data_source_block 22
_cod_depositor_comments 'Adding full bibliography for 7134874--7134876.cif.'
_cod_original_cell_volume 1222.7(4)
_cod_database_code 7134874
_shelx_shelxl_version_number 2018/3
_shelx_space_group_comment
;
The symmetry employed for this shelxl refinement is uniquely defined
by the following loop, which should always be used as a source of
symmetry information in preference to the above space-group names.
They are only intended as comments.
;
_shelx_estimated_absorpt_t_max 0.979
_shelx_estimated_absorpt_t_min 0.825
_olex2_refinement_description
;
1. Fixed Uiso
 At 1.2 times of:
  All C(H) groups, All C(H,H) groups, All N(H) groups
 At 1.5 times of:
  All C(H,H,H) groups
2.a Secondary CH2 refined with riding coordinates:
 C00E(H00A,H00B), C00I(H00C,H00D), C00K(H00E,H00I), C00M(H00J,H00K)
2.b Aromatic/amide H refined with riding coordinates:
 N006(H006), C00F(H00F), C00G(H00G), C00H(H00H), C00L(H00L), C00N(H00N),
 C00P(H00Q), C00Q(H00R), C00R(H00S), C00S(H00T), C00T(H00U), C00U(H00V),
 C00V(H00W), C00W(H00X), C00X(H00Y), C00Y(H00Z), C00Z(H00), C010(H010)
2.c Idealised Me refined as rotating group:
 C00O(H00M,H00O,H00P)
;
_olex2_submission_special_instructions 'No special instructions were received'

loop_
_space_group_symop_operation_xyz
'x, y, z'
'-x, -y, -z'

loop_
_atom_site_label
_atom_site_type_symbol
_atom_site_fract_x
_atom_site_fract_y
_atom_site_fract_z
_atom_site_U_iso_or_equiv
_atom_site_adp_type
_atom_site_occupancy
_atom_site_site_symmetry_order
_atom_site_calc_flag
_atom_site_refinement_flags_posn
_atom_site_refinement_flags_adp
_atom_site_refinement_flags_occupancy
_atom_site_disorder_assembly
_atom_site_disorder_group
O001 O 1.0675(3) 0.1919(2) 0.29062(9) 0.0330(5) Uani 1 1 d . . . . .
O002 O 0.2031(3) 0.0529(2) 0.15900(9) 0.0324(5) Uani 1 1 d . . . . .
O003 O 0.8234(3) 0.26668(19) 0.22982(9) 0.0306(5) Uani 1 1 d . . . . .
O004 O 0.5498(3) -0.0156(2) 0.13964(10) 0.0362(5) Uani 1 1 d . . . . .
N005 N 0.6792(4) 0.0766(2) 0.26560(11) 0.0286(5) Uani 1 1 d . . . . .
N006 N 0.4596(4) 0.0747(2) 0.23734(11) 0.0273(5) Uani 1 1 d . . . . .
H006 H 0.346794 0.100241 0.259816 0.033 Uiso 1 1 calc R . . . .
N007 N 0.5785(4) 0.0998(2) 0.40939(11) 0.0278(5) Uani 1 1 d . . . . .
C008 C 0.8731(4) 0.1808(3) 0.26385(14) 0.0277(6) Uani 1 1 d . . . . .
C009 C 0.4198(4) 0.0332(3) 0.17466(14) 0.0264(6) Uani 1 1 d . . . . .
C00A C 0.5221(5) -0.0071(3) 0.35665(13) 0.0274(6) Uani 1 1 d . . . . .
C00B C 0.3879(4) 0.0932(3) 0.44590(14) 0.0287(6) Uani 1 1 d . . . . .
C00C C 0.7868(4) 0.3427(3) 0.40422(13) 0.0263(6) Uani 1 1 d . . . . .
C00D C 0.1565(5) 0.1305(3) 0.06381(14) 0.0309(7) Uani 1 1 d . . . . .
C00E C 0.6796(5) -0.0238(3) 0.30496(14) 0.0299(6) Uani 1 1 d . . . . .
H00A H 0.845136 -0.012719 0.322333 0.036 Uiso 1 1 calc R . . . .
H00B H 0.626607 -0.119314 0.279124 0.036 Uiso 1 1 calc R . . . .
C00F C 0.2110(5) -0.0191(3) 0.41625(15) 0.0326(7) Uani 1 1 d . . . . .
H00F H 0.058581 -0.049290 0.430678 0.039 Uiso 1 1 calc R . . . .
C00G C 0.5848(5) 0.3606(3) 0.37398(15) 0.0321(7) Uani 1 1 d . . . . .
H00G H 0.443979 0.287855 0.365933 0.039 Uiso 1 1 calc R . . . .
C00H C 0.2951(5) -0.0816(3) 0.36071(14) 0.0314(7) Uani 1 1 d . . . . .
H00H H 0.209541 -0.161234 0.331286 0.038 Uiso 1 1 calc R . . . .
C00I C 0.1171(5) 0.0079(3) 0.09363(14) 0.0342(7) Uani 1 1 d . . . . .
H00C H -0.055529 -0.037298 0.089716 0.041 Uiso 1 1 calc R . . . .
H00D H 0.203235 -0.060908 0.072357 0.041 Uiso 1 1 calc R . . . .
C00J C 0.9090(5) 0.4901(3) 0.20497(14) 0.0306(6) Uani 1 1 d . . . . .
C00K C 0.7988(4) 0.2084(3) 0.42306(14) 0.0295(6) Uani 1 1 d . . . . .
H00E H 0.927921 0.171695 0.401759 0.035 Uiso 1 1 calc R . . . .
H00I H 0.843168 0.229510 0.468158 0.035 Uiso 1 1 calc R . . . .
C00L C 0.9910(5) 0.4521(3) 0.41625(15) 0.0339(7) Uani 1 1 d . . . . .
H00L H 1.130177 0.441944 0.437262 0.041 Uiso 1 1 calc R . . . .
C00M C 1.0128(5) 0.3860(3) 0.22895(16) 0.0359(7) Uani 1 1 d . . . . .
H00J H 1.135606 0.357797 0.201949 0.043 Uiso 1 1 calc R . . . .
H00K H 1.089651 0.427422 0.271285 0.043 Uiso 1 1 calc R . . . .
C00N C 0.3459(5) 0.1611(3) 0.02826(15) 0.0376(7) Uani 1 1 d . . . . .
H00N H 0.458402 0.104263 0.023253 0.045 Uiso 1 1 calc R . . . .
C00O C 0.3941(5) 0.1950(3) 0.50568(15) 0.0363(7) Uani 1 1 d . . . . .
H00M H 0.500778 0.176874 0.536780 0.054 Uiso 1 1 calc GR . . . .
H00O H 0.232660 0.185131 0.519854 0.054 Uiso 1 1 calc GR . . . .
H00P H 0.453105 0.289725 0.499681 0.054 Uiso 1 1 calc GR . . . .
C00P C 0.5871(5) 0.4840(3) 0.35542(15) 0.0363(7) Uani 1 1 d . . . . .
H00Q H 0.447864 0.495247 0.334846 0.044 Uiso 1 1 calc R . . . .
C00Q C -0.0037(5) 0.2179(3) 0.07107(16) 0.0388(7) Uani 1 1 d . . . . .
H00R H -0.135837 0.199469 0.095275 0.047 Uiso 1 1 calc R . . . .
C00R C 0.6840(5) 0.4582(3) 0.17400(15) 0.0365(7) Uani 1 1 d . . . . .
H00S H 0.588605 0.365890 0.166875 0.044 Uiso 1 1 calc R . . . .
C00S C 0.5973(6) 0.5597(3) 0.15339(16) 0.0415(8) Uani 1 1 d . . . . .
H00T H 0.442825 0.536387 0.132171 0.050 Uiso 1 1 calc R . . . .
C00T C 1.0451(6) 0.6266(3) 0.21445(16) 0.0396(8) Uani 1 1 d . . . . .
H00U H 1.200238 0.650366 0.235320 0.048 Uiso 1 1 calc R . . . .
C00U C 0.7930(5) 0.5915(3) 0.36685(15) 0.0373(7) Uani 1 1 d . . . . .
H00V H 0.795919 0.675192 0.353395 0.045 Uiso 1 1 calc R . . . .
C00V C 0.9919(5) 0.5748(3) 0.39785(15) 0.0382(7) Uani 1 1 d . . . . .
H00W H 1.131376 0.648514 0.406678 0.046 Uiso 1 1 calc R . . . .
C00W C 0.0286(6) 0.3301(3) 0.04350(17) 0.0470(9) Uani 1 1 d . . . . .
H00X H -0.079538 0.389642 0.049599 0.056 Uiso 1 1 calc R . . . .
C00X C 0.2160(6) 0.3569(3) 0.00715(17) 0.0442(8) Uani 1 1 d . . . . .
H00Y H 0.235026 0.433093 -0.012713 0.053 Uiso 1 1 calc R . . . .
C00Y C 0.3757(6) 0.2721(3) -0.00011(17) 0.0448(8) Uani 1 1 d . . . . .
H00Z H 0.506521 0.290272 -0.024744 0.054 Uiso 1 1 calc R . . . .
C00Z C 0.7329(7) 0.6950(3) 0.16334(17) 0.0478(9) Uani 1 1 d . . . . .
H00 H 0.672035 0.764341 0.149276 0.057 Uiso 1 1 calc R . . . .
C010 C 0.9568(7) 0.7277(3) 0.19380(17) 0.0503(9) Uani 1 1 d . . . . .
H010 H 1.051408 0.820164 0.200720 0.060 Uiso 1 1 calc R . . . .

loop_
_atom_site_aniso_label
_atom_site_aniso_U_11
_atom_site_aniso_U_22
_atom_site_aniso_U_33
_atom_site_aniso_U_23
_atom_site_aniso_U_13
_atom_site_aniso_U_12
O001 0.0182(9) 0.0379(11) 0.0408(13) 0.0055(9) -0.0032(8) 0.0056(8)
O002 0.0236(9) 0.0360(11) 0.0374(12) 0.0086(9) -0.0071(8) 0.0072(8)
O003 0.0205(9) 0.0269(10) 0.0422(13) 0.0108(8) -0.0046(8) -0.0015(7)
O004 0.0288(10) 0.0370(11) 0.0429(13) 0.0078(9) 0.0017(9) 0.0086(8)
N005 0.0154(10) 0.0326(12) 0.0392(15) 0.0130(10) -0.0037(9) 0.0046(8)
N006 0.0149(10) 0.0345(12) 0.0332(14) 0.0102(10) -0.0008(9) 0.0051(9)
N007 0.0203(10) 0.0243(11) 0.0367(15) 0.0080(10) -0.0035(10) 0.0006(8)
C008 0.0177(12) 0.0290(14) 0.0348(17) 0.0041(12) 0.0021(11) 0.0047(10)
C009 0.0177(12) 0.0228(12) 0.0393(18) 0.0126(12) -0.0024(12) 0.0013(10)
C00A 0.0270(13) 0.0235(13) 0.0319(16) 0.0081(11) -0.0031(11) 0.0052(10)
C00B 0.0221(12) 0.0269(13) 0.0382(17) 0.0117(12) -0.0011(12) 0.0045(10)
C00C 0.0188(12) 0.0254(13) 0.0324(16) 0.0047(11) 0.0002(11) 0.0024(10)
C00D 0.0234(13) 0.0269(13) 0.0368(18) 0.0030(12) -0.0077(12) -0.0007(10)
C00E 0.0259(13) 0.0243(13) 0.0396(18) 0.0095(12) -0.0026(12) 0.0043(10)
C00F 0.0225(13) 0.0303(14) 0.0459(19) 0.0182(13) 0.0009(12) -0.0010(11)
C00G 0.0207(13) 0.0275(14) 0.0451(19) 0.0075(12) -0.0024(12) 0.0004(10)
C00H 0.0286(14) 0.0255(13) 0.0383(18) 0.0106(12) -0.0026(12) -0.0006(11)
C00I 0.0301(14) 0.0292(14) 0.0377(18) 0.0062(12) -0.0103(13) -0.0023(11)
C00J 0.0271(13) 0.0250(13) 0.0367(17) 0.0065(12) 0.0062(12) -0.0007(10)
C00K 0.0178(12) 0.0287(14) 0.0387(18) 0.0068(12) -0.0043(11) -0.0004(10)
C00L 0.0203(13) 0.0320(15) 0.0440(19) 0.0050(13) -0.0019(12) -0.0014(11)
C00M 0.0226(13) 0.0297(15) 0.050(2) 0.0091(13) -0.0033(13) -0.0045(11)
C00N 0.0290(14) 0.0326(15) 0.049(2) 0.0046(14) -0.0012(14) 0.0063(11)
C00O 0.0293(14) 0.0380(16) 0.0400(19) 0.0094(14) 0.0042(13) 0.0033(12)
C00P 0.0273(14) 0.0354(16) 0.046(2) 0.0109(14) -0.0024(13) 0.0060(12)
C00Q 0.0293(14) 0.0428(17) 0.046(2) 0.0130(14) 0.0001(13) 0.0090(12)
C00R 0.0317(14) 0.0266(14) 0.049(2) 0.0080(13) -0.0023(14) 0.0033(11)
C00S 0.0420(17) 0.0392(17) 0.046(2) 0.0117(15) 0.0009(15) 0.0128(14)
C00T 0.0362(16) 0.0307(15) 0.045(2) 0.0066(14) 0.0033(14) -0.0055(12)
C00U 0.0378(16) 0.0249(14) 0.047(2) 0.0093(13) 0.0039(14) 0.0021(12)
C00V 0.0299(14) 0.0304(15) 0.047(2) 0.0054(13) 0.0043(13) -0.0058(11)
C00W 0.0440(18) 0.0432(18) 0.060(2) 0.0175(16) -0.0029(16) 0.0186(14)
C00X 0.0472(18) 0.0343(16) 0.052(2) 0.0177(15) -0.0048(16) 0.0042(14)
C00Y 0.0391(16) 0.0413(17) 0.050(2) 0.0115(15) 0.0062(15) -0.0017(13)
C00Z 0.064(2) 0.0334(16) 0.053(2) 0.0172(15) 0.0138(18) 0.0169(15)
C010 0.065(2) 0.0238(15) 0.057(2) 0.0104(15) 0.0124(19) -0.0017(14)

loop_
_atom_type_symbol
_atom_type_description
_atom_type_scat_dispersion_real
_atom_type_scat_dispersion_imag
_atom_type_scat_source
C C 0.0181 0.0091 'International Tables Vol C Tables 4.2.6.8 and 6.1.1.4'
H H 0.0000 0.0000 'International Tables Vol C Tables 4.2.6.8 and 6.1.1.4'
N N 0.0311 0.0180 'International Tables Vol C Tables 4.2.6.8 and 6.1.1.4'
O O 0.0492 0.0322 'International Tables Vol C Tables 4.2.6.8 and 6.1.1.4'

loop_
_geom_angle_atom_site_label_1
_geom_angle_atom_site_label_2
_geom_angle_atom_site_label_3
_geom_angle
_geom_angle_site_symmetry_1
_geom_angle_site_symmetry_3
_geom_angle_publ_flag
C009 O002 C00I 117.0(2) . . ?
C008 O003 C00M 115.7(2) . . ?
N006 N005 C00E 116.4(2) . . ?
C008 N005 N006 120.2(2) . . ?
C008 N005 C00E 122.6(2) . . ?
C009 N006 N005 119.6(2) . . ?
C00A N007 C00K 125.9(2) . . ?
C00B N007 C00A 109.7(2) . . ?
C00B N007 C00K 124.3(2) . . ?
O001 C008 O003 125.1(2) . . ?
O001 C008 N005 123.1(3) . . ?
O003 C008 N005 111.7(2) . . ?
O002 C009 N006 107.5(2) . . ?
O004 C009 O002 126.0(3) . . ?
O004 C009 N006 126.5(2) . . ?
N007 C00A C00E 123.9(2) . . ?
C00H C00A N007 107.1(3) . . ?
C00H C00A C00E 128.9(3) . . ?
N007 C00B C00O 122.3(2) . . ?
C00F C00B N007 107.0(3) . . ?
C00F C00B C00O 130.7(3) . . ?
C00G C00C C00K 123.0(2) . . ?
C00G C00C C00L 118.6(3) . . ?
C00L C00C C00K 118.4(2) . . ?
C00N C00D C00I 122.4(3) . . ?
C00N C00D C00Q 117.7(3) . . ?
C00Q C00D C00I 119.9(3) . . ?
N005 C00E C00A 113.1(2) . . ?
C00B C00F C00H 108.2(2) . . ?
C00P C00G C00C 120.5(2) . . ?
C00A C00H C00F 108.0(2) . . ?
O002 C00I C00D 110.0(2) . . ?
C00R C00J C00M 123.3(2) . . ?
C00R C00J C00T 118.3(3) . . ?
C00T C00J C00M 118.4(3) . . ?
N007 C00K C00C 115.1(2) . . ?
C00V C00L C00C 120.6(3) . . ?
O003 C00M C00J 108.6(2) . . ?
C00Y C00N C00D 121.6(3) . . ?
C00G C00P C00U 120.3(3) . . ?
C00W C00Q C00D 120.6(3) . . ?
C00S C00R C00J 120.5(3) . . ?
C00R C00S C00Z 120.8(3) . . ?
C010 C00T C00J 120.8(3) . . ?
C00V C00U C00P 119.2(3) . . ?
C00U C00V C00L 120.7(3) . . ?
C00Q C00W C00X 120.7(3) . . ?
C00W C00X C00Y 119.3(3) . . ?
C00N C00Y C00X 120.1(3) . . ?
C010 C00Z C00S 119.2(3) . . ?
C00Z C010 C00T 120.3(3) . . ?

loop_
_geom_bond_atom_site_label_1
_geom_bond_atom_site_label_2
_geom_bond_distance
_geom_bond_site_symmetry_2
_geom_bond_publ_flag
O001 C008 1.221(3) . ?
O002 C009 1.351(3) . ?
O002 C00I 1.460(4) . ?
O003 C008 1.331(3) . ?
O003 C00M 1.439(3) . ?
O004 C009 1.200(3) . ?
N005 N006 1.388(3) . ?
N005 C008 1.361(3) . ?
N005 C00E 1.468(3) . ?
N006 C009 1.361(4) . ?
N007 C00A 1.390(3) . ?
N007 C00B 1.379(4) . ?
N007 C00K 1.458(3) . ?
C00A C00E 1.485(4) . ?
C00A C00H 1.371(4) . ?
C00B C00F 1.376(4) . ?
C00B C00O 1.491(4) . ?
C00C C00G 1.388(4) . ?
C00C C00K 1.514(4) . ?
C00C C00L 1.400(4) . ?
C00D C00I 1.497(4) . ?
C00D C00N 1.380(4) . ?
C00D C00Q 1.400(4) . ?
C00F C00H 1.411(4) . ?
C00G C00P 1.388(4) . ?
C00J C00M 1.494(4) . ?
C00J C00R 1.386(4) . ?
C00J C00T 1.397(4) . ?
C00L C00V 1.381(4) . ?
C00N C00Y 1.375(5) . ?
C00P C00U 1.395(4) . ?
C00Q C00W 1.376(4) . ?
C00R C00S 1.384(4) . ?
C00S C00Z 1.384(5) . ?
C00T C010 1.385(5) . ?
C00U C00V 1.376(4) . ?
C00W C00X 1.377(5) . ?
C00X C00Y 1.379(5) . ?
C00Z C010 1.375(5) . ?
